data_2106391
loop_
_publ_author_name
'Menchetti, S.'
'Sabelli, C.'

_publ_section_title
;
 The crystal structure of Na B5 O6 (O H)4
;
_journal_name_full 'Acta Crystallographica B (24,1968-38,1982)'
_journal_page_first 45
_journal_page_last 49
_journal_volume 34
_journal_year 1978
_chemical_formula_sum 'B5 H4 Na O10'
_chemical_name_systematic 'Na B5 O6 (O H)4'
_space_group_IT_number 14
_symmetry_space_group_name_Hall '-P 2ybc'
_symmetry_space_group_name_H-M 'P 1 21/c 1'
_cell_angle_alpha 90
_cell_angle_beta 106.77
_cell_angle_gamma 90
_cell_formula_units_Z 4
_cell_length_a 8.701
_cell_length_b 8.067
_cell_length_c 12.977
_cell_volume 872.130
_citation_journal_id_ASTM ACBCAR
_cod_data_source_file Menchetti_ACBCAR_1978_818.cif
_cod_data_source_block H4B5Na1O10
_cod_original_cell_volume 872.1297
_cod_original_formula_sum 'H4 B5 Na1 O10'
_cod_database_code 2106391

loop_
_symmetry_equiv_pos_as_xyz
x,y,z
-x,y+1/2,-z+1/2
-x,-y,-z
x,-y-1/2,z-1/2

loop_
_atom_site_label
_atom_site_type_symbol
_atom_site_fract_x
_atom_site_fract_y
_atom_site_fract_z
_atom_site_occupancy
_atom_site_U_iso_or_equiv
O6 O-2 0.0978 0.3515 0.6411 1 0.0
O3 O-2 0.1758 0.3693 0.366 1 0.0
B3 B+3 0.2339 0.2823 0.4689 1 0.0
O1 O-2 0.42 0.316 0.3225 1 0.0
Na1 Na+1 0.0787 0.7601 0.2362 1 0.0
O4 O-2 0.0981 0.1866 0.4872 1 0.0
B2 B+3 0.4524 0.185 0.3957 1 0.0
O2 O-2 0.3595 0.1603 0.4631 1 0.0
H2 H+1 -0.1 0.04 0.56 1 0.0
O10 O-2 0.5759 0.0859 0.3947 1 0.0
B5 B+3 0.0383 0.2218 0.5709 1 0.0
O8 O-2 -0.0816 0.1345 0.593 1 0.0
O7 O-2 0.2789 0.5656 0.7009 1 0.0
B4 B+3 0.2291 0.4383 0.6306 1 0.0
O5 O-2 0.3017 0.3982 0.5556 1 0.0
H1 H+1 0.38 0.6 0.705 1 0.0
O9 O-2 0.2432 0.5328 0.237 1 0.0
H4 H+1 0.595 0 0.445 1 0.0
H3 H+1 0.31 0.54 0.2 1 0.0
B1 B+3 0.2816 0.4061 0.3103 1 0.0
